data_2237559
loop_
_publ_author_name
'Zhang, Er-Peng'
'Wang, Li-Ping'
'Wang, Yu-Fei'

_publ_section_title
;
 <i>catena</i>-Poly[[[aquacopper(II)]-bis[\m-<i>N</i>,<i>N</i>'-bis(pyridin-4-yl)isophthalamide]-[aquacopper(II)]-di-\m-sulfato]
 dimethylformamide disolvate]
;
_journal_coeditor_code SU2555
_journal_issue 3
_journal_name_full 'Acta Crystallographica Section E'
_journal_page_first m150
_journal_page_last m151
_journal_paper_doi 10.1107/S1600536813003413
_journal_volume 69
_journal_year 2013
_chemical_formula_iupac '[Cu (S O4) (C18 H14 N4 O2) (H2 O)], C3 H7 N O'
_chemical_formula_moiety 'C18 H16 Cu N4 O7 S, C3 H7 N O'
_chemical_formula_sum 'C21 H23 Cu N5 O8 S'
_chemical_formula_weight 569.06
_chemical_name_systematic
;<i>catena</i>-Poly[[[aquacopper(II)]-bis[\m-<i>N</i>,<i>N</i>'-bis(pyridin-4-yl)isophthalamide]-[aquacopper(II)]-di-\m-sulfato] dimethylformamide
disolvate]
;
_space_group_IT_number 2
_symmetry_cell_setting triclinic
_symmetry_space_group_name_Hall '-P 1'
_symmetry_space_group_name_H-M 'P -1'
_atom_sites_solution_hydrogens geom
_atom_sites_solution_primary direct
_atom_sites_solution_secondary difmap
_audit_creation_method SHELXL-97
_cell_angle_alpha 63.47(3)
_cell_angle_beta 79.75(2)
_cell_angle_gamma 71.08(3)
_cell_formula_units_Z 2
_cell_length_a 10.389(2)
_cell_length_b 11.0920(10)
_cell_length_c 12.105(2)
_cell_measurement_reflns_used 2540
_cell_measurement_temperature 293(2)
_cell_measurement_theta_max 25.48
_cell_measurement_theta_min 1.29
_cell_volume 1179.7(5)
_computing_cell_refinement 'CrystalClear (Rigaku/MSC, 2006)'
_computing_data_collection 'CrystalClear (Rigaku/MSC, 2006)'
_computing_data_reduction 'CrystalClear (Rigaku/MSC, 2006)'
_computing_molecular_graphics 'SHELXTL (Sheldrick, 2008)'
_computing_publication_material 'publCIF (Westrip, 2010)'
_computing_structure_refinement 'SHELXL97 (Sheldrick, 2008)'
_computing_structure_solution 'SHELXS97 (Sheldrick, 2008)'
_diffrn_ambient_temperature 293(2)
_diffrn_detector_area_resol_mean 28.5714
_diffrn_measured_fraction_theta_full 0.994
_diffrn_measured_fraction_theta_max 0.994
_diffrn_measurement_device_type 'Rigaku Saturn 724'
_diffrn_measurement_method '\w scans'
_diffrn_radiation_monochromator graphite
_diffrn_radiation_source 'fine-focus sealed tube'
_diffrn_radiation_type MoK\a
_diffrn_radiation_wavelength 0.71073
_diffrn_reflns_av_R_equivalents 0.0390
_diffrn_reflns_av_sigmaI/netI 0.0531
_diffrn_reflns_limit_h_max 13
_diffrn_reflns_limit_h_min -13
_diffrn_reflns_limit_k_max 14
_diffrn_reflns_limit_k_min -14
_diffrn_reflns_limit_l_max 15
_diffrn_reflns_limit_l_min -15
_diffrn_reflns_number 14785
_diffrn_reflns_theta_full 27.88
_diffrn_reflns_theta_max 27.88
_diffrn_reflns_theta_min 2.51
_exptl_absorpt_coefficient_mu 1.072
_exptl_absorpt_correction_T_max 0.8141
_exptl_absorpt_correction_T_min 0.7533
_exptl_absorpt_correction_type multi-scan
_exptl_absorpt_process_details '(SADABS; Sheldrick, 1996)'
_exptl_crystal_colour blue
_exptl_crystal_density_diffrn 1.602
_exptl_crystal_density_method 'not measured'
_exptl_crystal_description Prism
_exptl_crystal_F_000 586
_exptl_crystal_size_max 0.28
_exptl_crystal_size_mid 0.24
_exptl_crystal_size_min 0.20
_refine_diff_density_max 0.442
_refine_diff_density_min -0.483
_refine_ls_extinction_method none
_refine_ls_goodness_of_fit_ref 1.070
_refine_ls_hydrogen_treatment mixed
_refine_ls_matrix_type full
_refine_ls_number_parameters 339
_refine_ls_number_reflns 5581
_refine_ls_number_restraints 4
_refine_ls_restrained_S_all 1.070
_refine_ls_R_factor_all 0.0643
_refine_ls_R_factor_gt 0.0517
_refine_ls_shift/su_max 0.001
_refine_ls_shift/su_mean 0.000
_refine_ls_structure_factor_coef Fsqd
_refine_ls_weighting_details 'calc w=1/[\s^2^(Fo^2^)+(0.0562P)^2^+0.3078P] where P=(Fo^2^+2Fc^2^)/3'
_refine_ls_weighting_scheme calc
_refine_ls_wR_factor_gt 0.1153
_refine_ls_wR_factor_ref 0.1237
_reflns_number_gt 4622
_reflns_number_total 5581
_reflns_threshold_expression I>2sigma(I)
_cod_data_source_file su2555.cif
_cod_data_source_block I
_cod_original_cell_volume 1179.8(4)
_cod_database_code 2237559
_cod_database_fobs_code 2237559

loop_
_symmetry_equiv_pos_as_xyz
'x, y, z'
'-x, -y, -z'

loop_
_atom_site_type_symbol
_atom_site_label
_atom_site_fract_x
_atom_site_fract_y
_atom_site_fract_z
_atom_site_U_iso_or_equiv
_atom_site_adp_type
_atom_site_calc_flag
_atom_site_refinement_flags
_atom_site_occupancy
_atom_site_symmetry_multiplicity
Cu Cu1 0.38105(3) 1.33009(3) 0.12726(3) 0.02904(12) Uani d . 1 1
N N1 0.3870(2) 1.1263(2) 0.2105(2) 0.0306(5) Uani d . 1 1
N N2 -0.2404(2) 0.6278(2) -0.0103(2) 0.0318(5) Uani d . 1 1
N N3 0.3422(3) 0.7212(3) 0.3637(2) 0.0346(6) Uani d D 1 1
H H3A 0.353(3) 0.686(3) 0.311(2) 0.041 Uiso d D 1 1
N N4 0.0555(3) 0.5102(3) 0.2416(2) 0.0390(6) Uani d D 1 1
H H4A 0.111(3) 0.562(3) 0.214(3) 0.047 Uiso d D 1 1
N N5 0.0872(3) 0.9732(3) 0.7526(3) 0.0567(8) Uani d . 1 1
O O1 0.3441(3) 1.5323(2) 0.0619(2) 0.0509(6) Uani d . 1 1
O O2 0.4349(2) 1.5789(2) 0.20428(18) 0.0343(5) Uani d . 1 1
O O3 0.2229(2) 1.7265(2) 0.1090(2) 0.0485(6) Uani d . 1 1
O O4 0.4322(2) 1.7294(2) -0.01280(18) 0.0394(5) Uani d . 1 1
O O5 0.4686(2) 1.3056(2) 0.2695(2) 0.0360(5) Uani d D 1 1
H H5A 0.5446(18) 1.251(3) 0.284(3) 0.054 Uiso d D 1 1
H H5B 0.474(4) 1.3836(18) 0.251(3) 0.054 Uiso d D 1 1
O O6 0.3448(3) 0.6518(2) 0.57191(19) 0.0510(6) Uani d . 1 1
O O7 0.0307(3) 0.2996(3) 0.3841(3) 0.0766(10) Uani d . 1 1
O O8 0.2884(3) 0.8735(3) 0.6849(3) 0.0816(10) Uani d . 1 1
C C1 0.4035(3) 1.0521(3) 0.1435(3) 0.0350(7) Uani d . 1 1
H H1 0.4239 1.0942 0.0593 0.042 Uiso calc R 1 1
C C2 0.3919(3) 0.9193(3) 0.1921(3) 0.0350(7) Uani d . 1 1
H H2 0.4033 0.8731 0.1416 0.042 Uiso calc R 1 1
C C3 0.3626(3) 0.8524(3) 0.3190(3) 0.0301(6) Uani d . 1 1
C C4 0.3509(3) 0.9258(3) 0.3902(3) 0.0343(6) Uani d . 1 1
H H4 0.3347 0.8849 0.4753 0.041 Uiso calc R 1 1
C C5 0.3638(3) 1.0592(3) 0.3320(3) 0.0342(6) Uani d . 1 1
H H5 0.3559 1.1069 0.3805 0.041 Uiso calc R 1 1
C C6 0.3258(3) 0.6324(3) 0.4860(3) 0.0332(6) Uani d . 1 1
C C7 0.2840(3) 0.5079(3) 0.5039(3) 0.0308(6) Uani d . 1 1
C C8 0.3220(3) 0.3856(3) 0.6112(3) 0.0357(7) Uani d . 1 1
H H8 0.3719 0.3824 0.6696 0.043 Uiso calc R 1 1
C C9 0.2842(4) 0.2693(3) 0.6295(3) 0.0475(8) Uani d . 1 1
H H9 0.3099 0.1869 0.7003 0.057 Uiso calc R 1 1
C C10 0.2090(3) 0.2740(3) 0.5440(3) 0.0440(8) Uani d . 1 1
H H10 0.1854 0.1944 0.5572 0.053 Uiso calc R 1 1
C C11 0.1680(3) 0.3970(3) 0.4378(3) 0.0341(6) Uani d . 1 1
C C12 0.2061(3) 0.5133(3) 0.4189(3) 0.0313(6) Uani d . 1 1
H H12 0.1793 0.5960 0.3485 0.038 Uiso calc R 1 1
C C13 0.0795(3) 0.3964(3) 0.3530(3) 0.0409(7) Uani d . 1 1
C C14 -0.0426(3) 0.5437(3) 0.1590(3) 0.0340(6) Uani d . 1 1
C C15 -0.0365(3) 0.6471(3) 0.0409(3) 0.0376(7) Uani d . 1 1
H H15 0.0330 0.6907 0.0166 0.045 Uiso calc R 1 1
C C16 -0.1348(3) 0.6846(3) -0.0406(3) 0.0382(7) Uani d . 1 1
H H16 -0.1282 0.7524 -0.1204 0.046 Uiso calc R 1 1
C C17 -0.2423(3) 0.5272(3) 0.1045(3) 0.0369(7) Uani d . 1 1
H H17 -0.3129 0.4853 0.1275 0.044 Uiso calc R 1 1
C C18 -0.1476(3) 0.4817(3) 0.1902(3) 0.0370(7) Uani d . 1 1
H H18 -0.1538 0.4104 0.2682 0.044 Uiso calc R 1 1
C C19 0.2186(4) 0.9110(4) 0.7613(3) 0.0545(9) Uani d . 1 1
H H19 0.2605 0.8947 0.8304 0.065 Uiso calc R 1 1
C C20 0.0111(6) 1.0277(7) 0.8395(5) 0.117(2) Uani d . 1 1
H H20A 0.0717 1.0157 0.8972 0.175 Uiso calc R 1 1
H H20B -0.0559 0.9783 0.8832 0.175 Uiso calc R 1 1
H H20C -0.0336 1.1257 0.7962 0.175 Uiso calc R 1 1
C C21 0.0159(4) 0.9925(5) 0.6498(4) 0.0822(14) Uani d . 1 1
H H21A 0.0778 0.9484 0.6009 0.123 Uiso calc R 1 1
H H21B -0.0188 1.0909 0.5994 0.123 Uiso calc R 1 1
H H21C -0.0583 0.9509 0.6814 0.123 Uiso calc R 1 1
S S1 0.35897(7) 1.64365(7) 0.09048(6) 0.02617(16) Uani d . 1 1

loop_
_atom_site_aniso_label
_atom_site_aniso_U_11
_atom_site_aniso_U_22
_atom_site_aniso_U_33
_atom_site_aniso_U_12
_atom_site_aniso_U_13
_atom_site_aniso_U_23
Cu1 0.0327(2) 0.0243(2) 0.0321(2) -0.01067(15) -0.00462(14) -0.01040(15)
N1 0.0385(13) 0.0254(12) 0.0305(12) -0.0126(10) -0.0007(10) -0.0117(10)
N2 0.0321(12) 0.0323(13) 0.0355(13) -0.0133(10) -0.0032(10) -0.0142(11)
N3 0.0520(16) 0.0320(13) 0.0266(12) -0.0217(12) 0.0028(11) -0.0129(11)
N4 0.0379(14) 0.0442(16) 0.0385(14) -0.0215(12) -0.0046(11) -0.0124(12)
N5 0.0508(18) 0.0533(19) 0.0501(18) -0.0023(15) 0.0016(14) -0.0175(15)
O1 0.0801(18) 0.0271(11) 0.0528(14) -0.0155(11) -0.0306(13) -0.0125(10)
O2 0.0414(12) 0.0321(11) 0.0329(11) -0.0089(9) -0.0065(9) -0.0155(9)
O3 0.0326(12) 0.0469(14) 0.0551(14) 0.0003(10) 0.0030(10) -0.0214(12)
O4 0.0353(11) 0.0422(12) 0.0366(11) -0.0174(10) 0.0062(9) -0.0111(10)
O5 0.0409(12) 0.0268(11) 0.0405(12) -0.0070(9) -0.0109(10) -0.0126(10)
O6 0.0858(19) 0.0503(14) 0.0287(11) -0.0387(13) -0.0043(11) -0.0123(10)
O7 0.101(2) 0.0432(15) 0.088(2) -0.0383(15) -0.0528(18) 0.0010(14)
O8 0.0632(18) 0.101(2) 0.0707(19) 0.0272(17) -0.0212(15) -0.0551(19)
C1 0.0449(17) 0.0358(16) 0.0266(14) -0.0145(14) 0.0023(12) -0.0142(13)
C2 0.0505(18) 0.0317(15) 0.0296(14) -0.0172(14) 0.0029(13) -0.0163(13)
C3 0.0349(15) 0.0281(14) 0.0304(14) -0.0122(12) -0.0009(12) -0.0126(12)
C4 0.0474(18) 0.0330(16) 0.0280(14) -0.0186(14) 0.0027(12) -0.0137(12)
C5 0.0434(17) 0.0301(15) 0.0346(15) -0.0144(13) 0.0007(13) -0.0164(13)
C6 0.0380(16) 0.0323(15) 0.0303(14) -0.0159(13) -0.0002(12) -0.0103(12)
C7 0.0335(15) 0.0302(15) 0.0295(14) -0.0116(12) 0.0003(11) -0.0118(12)
C8 0.0388(16) 0.0371(16) 0.0306(15) -0.0140(13) -0.0059(12) -0.0098(13)
C9 0.056(2) 0.0301(17) 0.0439(18) -0.0130(15) -0.0169(16) 0.0015(14)
C10 0.0509(19) 0.0300(16) 0.0484(19) -0.0170(14) -0.0113(15) -0.0068(14)
C11 0.0344(15) 0.0295(15) 0.0387(16) -0.0122(12) -0.0035(12) -0.0114(13)
C12 0.0357(15) 0.0287(15) 0.0284(14) -0.0120(12) -0.0021(12) -0.0085(12)
C13 0.0429(18) 0.0350(17) 0.0471(18) -0.0144(14) -0.0104(14) -0.0135(15)
C14 0.0342(15) 0.0360(16) 0.0387(16) -0.0099(13) -0.0029(12) -0.0209(14)
C15 0.0337(15) 0.0378(17) 0.0423(17) -0.0183(13) -0.0019(13) -0.0118(14)
C16 0.0402(17) 0.0351(17) 0.0388(16) -0.0169(14) -0.0043(13) -0.0095(13)
C17 0.0352(16) 0.0431(18) 0.0370(16) -0.0168(14) -0.0009(13) -0.0168(14)
C18 0.0359(16) 0.0463(18) 0.0323(15) -0.0185(14) 0.0009(12) -0.0153(14)
C19 0.055(2) 0.053(2) 0.044(2) 0.0042(18) -0.0135(17) -0.0192(18)
C20 0.101(4) 0.128(5) 0.106(4) -0.004(4) 0.036(4) -0.069(4)
C21 0.054(3) 0.087(3) 0.094(4) -0.019(2) -0.022(2) -0.021(3)
S1 0.0283(3) 0.0230(3) 0.0297(3) -0.0089(3) -0.0005(3) -0.0122(3)

loop_
_atom_type_symbol
_atom_type_description
_atom_type_scat_dispersion_real
_atom_type_scat_dispersion_imag
_atom_type_scat_source
O O 0.0106 0.0060 'International Tables Vol C Tables 4.2.6.8 and 6.1.1.4'
S S 0.1246 0.1234 'International Tables Vol C Tables 4.2.6.8 and 6.1.1.4'
Cu Cu 0.3201 1.2651 'International Tables Vol C Tables 4.2.6.8 and 6.1.1.4'
N N 0.0061 0.0033 'International Tables Vol C Tables 4.2.6.8 and 6.1.1.4'
C C 0.0033 0.0016 'International Tables Vol C Tables 4.2.6.8 and 6.1.1.4'
H H 0.0000 0.0000 'International Tables Vol C Tables 4.2.6.8 and 6.1.1.4'

loop_
_geom_angle_atom_site_label_1
_geom_angle_atom_site_label_2
_geom_angle_atom_site_label_3
_geom_angle_site_symmetry_1
_geom_angle_site_symmetry_3
_geom_angle
O1 Cu1 O5 . . 90.75(9)
O1 Cu1 N1 . . 169.85(10)
O5 Cu1 N1 . . 89.23(10)
O1 Cu1 N2 . 2_575 85.21(10)
O5 Cu1 N2 . 2_575 162.72(10)
N1 Cu1 N2 . 2_575 91.82(10)
O1 Cu1 O4 . 2_685 102.68(10)
O5 Cu1 O4 . 2_685 100.05(9)
N1 Cu1 O4 . 2_685 87.31(9)
N2 Cu1 O4 2_575 2_685 97.23(9)
C5 N1 C1 . . 116.0(2)
C5 N1 Cu1 . . 123.07(19)
C1 N1 Cu1 . . 120.74(19)
C17 N2 C16 . . 115.7(3)
C17 N2 Cu1 . 2_575 118.66(19)
C16 N2 Cu1 . 2_575 125.3(2)
C6 N3 C3 . . 126.9(2)
C6 N3 H3A . . 116(2)
C3 N3 H3A . . 116(2)
C13 N4 C14 . . 126.0(3)
C13 N4 H4A . . 119(2)
C14 N4 H4A . . 115(2)
C19 N5 C20 . . 121.9(4)
C19 N5 C21 . . 119.8(3)
C20 N5 C21 . . 118.3(4)
S1 O1 Cu1 . . 141.81(14)
S1 O4 Cu1 . 2_685 131.29(13)
Cu1 O5 H5A . . 116(3)
Cu1 O5 H5B . . 103(3)
H5A O5 H5B . . 108(4)
N1 C1 C2 . . 123.8(3)
N1 C1 H1 . . 118.1
C2 C1 H1 . . 118.1
C1 C2 C3 . . 119.5(3)
C1 C2 H2 . . 120.3
C3 C2 H2 . . 120.3
N3 C3 C4 . . 124.7(3)
N3 C3 C2 . . 117.8(2)
C4 C3 C2 . . 117.4(3)
C5 C4 C3 . . 118.4(3)
C5 C4 H4 . . 120.8
C3 C4 H4 . . 120.8
N1 C5 C4 . . 124.9(3)
N1 C5 H5 . . 117.5
C4 C5 H5 . . 117.5
O6 C6 N3 . . 123.6(3)
O6 C6 C7 . . 122.4(3)
N3 C6 C7 . . 114.1(2)
C12 C7 C8 . . 120.2(3)
C12 C7 C6 . . 121.7(3)
C8 C7 C6 . . 118.1(3)
C9 C8 C7 . . 119.0(3)
C9 C8 H8 . . 120.5
C7 C8 H8 . . 120.5
C10 C9 C8 . . 120.8(3)
C10 C9 H9 . . 119.6
C8 C9 H9 . . 119.6
C9 C10 C11 . . 120.6(3)
C9 C10 H10 . . 119.7
C11 C10 H10 . . 119.7
C12 C11 C10 . . 118.8(3)
C12 C11 C13 . . 123.7(3)
C10 C11 C13 . . 117.5(3)
C11 C12 C7 . . 120.6(3)
C11 C12 H12 . . 119.7
C7 C12 H12 . . 119.7
O7 C13 N4 . . 122.5(3)
O7 C13 C11 . . 120.7(3)
N4 C13 C11 . . 116.7(3)
C15 C14 C18 . . 118.2(3)
C15 C14 N4 . . 118.3(3)
C18 C14 N4 . . 123.5(3)
C16 C15 C14 . . 119.1(3)
C16 C15 H15 . . 120.4
C14 C15 H15 . . 120.4
N2 C16 C15 . . 123.4(3)
N2 C16 H16 . . 118.3
C15 C16 H16 . . 118.3
N2 C17 C18 . . 124.6(3)
N2 C17 H17 . . 117.7
C18 C17 H17 . . 117.7
C17 C18 C14 . . 118.8(3)
C17 C18 H18 . . 120.6
C14 C18 H18 . . 120.6
O8 C19 N5 . . 123.9(4)
O8 C19 H19 . . 118.0
N5 C19 H19 . . 118.0
N5 C20 H20A . . 109.5
N5 C20 H20B . . 109.5
H20A C20 H20B . . 109.5
N5 C20 H20C . . 109.5
H20A C20 H20C . . 109.5
H20B C20 H20C . . 109.5
N5 C21 H21A . . 109.5
N5 C21 H21B . . 109.5
H21A C21 H21B . . 109.5
N5 C21 H21C . . 109.5
H21A C21 H21C . . 109.5
H21B C21 H21C . . 109.5
O4 S1 O3 . . 111.13(14)
O4 S1 O2 . . 110.28(13)
O3 S1 O2 . . 109.69(13)
O4 S1 O1 . . 108.42(14)
O3 S1 O1 . . 107.80(15)
O2 S1 O1 . . 109.46(12)

loop_
_geom_bond_atom_site_label_1
_geom_bond_atom_site_label_2
_geom_bond_site_symmetry_2
_geom_bond_distance
Cu1 O1 . 1.942(2)
Cu1 O5 . 1.961(2)
Cu1 N1 . 2.007(2)
Cu1 N2 2_575 2.015(2)
Cu1 O4 2_685 2.269(2)
N1 C5 . 1.337(3)
N1 C1 . 1.349(3)
N2 C17 . 1.340(4)
N2 C16 . 1.354(4)
N2 Cu1 2_575 2.015(2)
N3 C6 . 1.381(3)
N3 C3 . 1.382(3)
N3 H3A . 0.86(3)
N4 C13 . 1.367(4)
N4 C14 . 1.401(4)
N4 H4A . 0.87(3)
N5 C19 . 1.314(5)
N5 C20 . 1.435(5)
N5 C21 . 1.460(5)
O1 S1 . 1.481(2)
O2 S1 . 1.473(2)
O3 S1 . 1.457(2)
O4 S1 . 1.454(2)
O4 Cu1 2_685 2.269(2)
O5 H5A . 0.82(3)
O5 H5B . 0.81(3)
O6 C6 . 1.211(3)
O7 C13 . 1.215(4)
O8 C19 . 1.209(4)
C1 C2 . 1.359(4)
C1 H1 . 0.9300
C2 C3 . 1.401(4)
C2 H2 . 0.9300
C3 C4 . 1.395(4)
C4 C5 . 1.367(4)
C4 H4 . 0.9300
C5 H5 . 0.9300
C6 C7 . 1.494(4)
C7 C12 . 1.389(4)
C7 C8 . 1.394(4)
C8 C9 . 1.382(4)
C8 H8 . 0.9300
C9 C10 . 1.377(4)
C9 H9 . 0.9300
C10 C11 . 1.396(4)
C10 H10 . 0.9300
C11 C12 . 1.382(4)
C11 C13 . 1.497(4)
C12 H12 . 0.9300
C14 C15 . 1.383(4)
C14 C18 . 1.384(4)
C15 C16 . 1.380(4)
C15 H15 . 0.9300
C16 H16 . 0.9300
C17 C18 . 1.369(4)
C17 H17 . 0.9300
C18 H18 . 0.9300
C19 H19 . 0.9300
C20 H20A . 0.9600
C20 H20B . 0.9600
C20 H20C . 0.9600
C21 H21A . 0.9600
C21 H21B . 0.9600
C21 H21C . 0.9600

loop_
_geom_hbond_atom_site_label_D
_geom_hbond_atom_site_label_H
_geom_hbond_atom_site_label_A
_geom_hbond_site_symmetry_A
_geom_hbond_distance_DH
_geom_hbond_distance_HA
_geom_hbond_distance_DA
_geom_hbond_angle_DHA
_geom_hbond_publ_flag
N3 H3A O2 1_545 0.86(3) 2.03(3) 2.867(3) 164(3) yes
N4 H4A O3 1_545 0.87(3) 2.25(3) 3.103(4) 168(3) yes
O5 H5A O8 2_676 0.82(3) 1.81(3) 2.626(4) 179(4) yes
O5 H5B O2 . 0.81(3) 1.90(3) 2.684(3) 164(4) yes
C4 H4 O8 . 0.93 2.45 3.325(4) 157 yes
C18 H18 O6 2_566 0.93 2.55 3.277(4) 136 yes
C19 H19 O4 1_546 0.93 2.47 3.286(4) 146 yes
C20 H20C O3 2_586 0.96 2.58 3.226(6) 125 yes

loop_
_geom_torsion_atom_site_label_1
_geom_torsion_atom_site_label_2
_geom_torsion_atom_site_label_3
_geom_torsion_atom_site_label_4
_geom_torsion_site_symmetry_1
_geom_torsion
O1 Cu1 N1 C5 . -51.2(6)
O5 Cu1 N1 C5 . 38.8(2)
N2 Cu1 N1 C5 2_575 -123.9(2)
O4 Cu1 N1 C5 2_685 138.9(2)
O1 Cu1 N1 C1 . 123.0(5)
O5 Cu1 N1 C1 . -147.0(2)
N2 Cu1 N1 C1 2_575 50.3(2)
O4 Cu1 N1 C1 2_685 -46.9(2)
O5 Cu1 O1 S1 . -2.5(3)
N1 Cu1 O1 S1 . 87.3(6)
N2 Cu1 O1 S1 2_575 160.7(3)
O4 Cu1 O1 S1 2_685 -103.0(3)
C5 N1 C1 C2 . 2.9(4)
Cu1 N1 C1 C2 . -171.7(2)
N1 C1 C2 C3 . -0.7(5)
C6 N3 C3 C4 . -9.6(5)
C6 N3 C3 C2 . 173.1(3)
C1 C2 C3 N3 . 175.6(3)
C1 C2 C3 C4 . -1.9(4)
N3 C3 C4 C5 . -175.1(3)
C2 C3 C4 C5 . 2.2(4)
C1 N1 C5 C4 . -2.6(4)
Cu1 N1 C5 C4 . 171.9(2)
C3 C4 C5 N1 . 0.1(5)
C3 N3 C6 O6 . -9.8(5)
C3 N3 C6 C7 . 170.9(3)
O6 C6 C7 C12 . 150.7(3)
N3 C6 C7 C12 . -30.1(4)
O6 C6 C7 C8 . -27.4(4)
N3 C6 C7 C8 . 151.8(3)
C12 C7 C8 C9 . 1.9(5)
C6 C7 C8 C9 . 180.0(3)
C7 C8 C9 C10 . -0.7(5)
C8 C9 C10 C11 . -0.8(5)
C9 C10 C11 C12 . 1.1(5)
C9 C10 C11 C13 . -176.4(3)
C10 C11 C12 C7 . 0.1(4)
C13 C11 C12 C7 . 177.4(3)
C8 C7 C12 C11 . -1.6(4)
C6 C7 C12 C11 . -179.6(3)
C14 N4 C13 O7 . 11.6(5)
C14 N4 C13 C11 . -167.5(3)
C12 C11 C13 O7 . -167.7(3)
C10 C11 C13 O7 . 9.7(5)
C12 C11 C13 N4 . 11.4(5)
C10 C11 C13 N4 . -171.3(3)
C13 N4 C14 C15 . -168.0(3)
C13 N4 C14 C18 . 13.9(5)
C18 C14 C15 C16 . 0.2(5)
N4 C14 C15 C16 . -178.0(3)
C17 N2 C16 C15 . -2.2(4)
Cu1 N2 C16 C15 2_575 -176.3(2)
C14 C15 C16 N2 . 1.7(5)
C16 N2 C17 C18 . 0.9(5)
Cu1 N2 C17 C18 2_575 175.4(2)
N2 C17 C18 C14 . 0.9(5)
C15 C14 C18 C17 . -1.5(5)
N4 C14 C18 C17 . 176.6(3)
C20 N5 C19 O8 . -173.9(5)
C21 N5 C19 O8 . 4.0(6)
Cu1 O4 S1 O3 2_685 -161.85(15)
Cu1 O4 S1 O2 2_685 76.27(18)
Cu1 O4 S1 O1 2_685 -43.6(2)
Cu1 O1 S1 O4 . 125.2(3)
Cu1 O1 S1 O3 . -114.4(3)
Cu1 O1 S1 O2 . 4.8(3)
